data_7209582
loop_
_publ_author_name
'Guo, Xiang-Guang'
'Yang, Wen-Bin'
'Wu, Xiao-Yuan'
'Zhang, Qi-Kai'
'Lin, Lang'
'Yu, RongMin'
'Lu, Can-Zhong'

_publ_section_title
;
 Stoichiometry, temperature, solvent, metal-directed syntheses of
 metal--organic frameworks based on flexible V-shaped
 methylenebis(3,5-dimethylpyrazole) and various aromatic dicarboxylate
 acids
;
_journal_issue 18
_journal_name_full CrystEngComm
_journal_page_first 3654
_journal_paper_doi 10.1039/c3ce00048f
_journal_volume 15
_journal_year 2013
_chemical_formula_sum 'C30 H34 Cd N9 O4'
_chemical_formula_weight 697.06
_chemical_name_systematic
;
?
;
_space_group_IT_number 15
_symmetry_cell_setting monoclinic
_symmetry_space_group_name_Hall '-C 2yc'
_symmetry_space_group_name_H-M 'C 1 2/c 1'
_atom_sites_solution_hydrogens geom
_atom_sites_solution_primary direct
_atom_sites_solution_secondary difmap
_audit_creation_method SHELXL-97
_cell_angle_alpha 90.00
_cell_angle_beta 124.817(3)
_cell_angle_gamma 90.00
_cell_formula_units_Z 4
_cell_length_a 29.2901(8)
_cell_length_b 9.4068(3)
_cell_length_c 17.3833(5)
_cell_measurement_temperature 293(2)
_cell_volume 3932.1(2)
_computing_structure_refinement 'SHELXL-97 (Sheldrick, 1997)'
_computing_structure_solution 'SHELXS-97 (Sheldrick, 1990)'
_diffrn_ambient_temperature 293(2)
_diffrn_measured_fraction_theta_full 0.969
_diffrn_measured_fraction_theta_max 0.969
_diffrn_measurement_device_type 'SuperNova, Dual, Cu at zero, Atlas'
_diffrn_measurement_method '\w scans'
_diffrn_radiation_monochromator mirror
_diffrn_radiation_source 'superNova (Cu) X-ray Source'
_diffrn_radiation_type CuK\a
_diffrn_radiation_wavelength 1.54184
_diffrn_reflns_av_R_equivalents 0.0413
_diffrn_reflns_av_sigmaI/netI 0.0400
_diffrn_reflns_limit_h_max 36
_diffrn_reflns_limit_h_min -35
_diffrn_reflns_limit_k_max 11
_diffrn_reflns_limit_k_min -11
_diffrn_reflns_limit_l_max 12
_diffrn_reflns_limit_l_min -21
_diffrn_reflns_number 7685
_diffrn_reflns_theta_full 74.27
_diffrn_reflns_theta_max 74.27
_diffrn_reflns_theta_min 5.05
_exptl_absorpt_coefficient_mu 4.780
_exptl_absorpt_correction_T_max 0.4799
_exptl_absorpt_correction_T_min 0.4194
_exptl_absorpt_correction_type multi-scan
_exptl_crystal_colour colorless
_exptl_crystal_density_diffrn 1.177
_exptl_crystal_density_method 'not measured'
_exptl_crystal_description lamellar
_exptl_crystal_F_000 1428
_exptl_crystal_size_max 0.22
_exptl_crystal_size_mid 0.18
_exptl_crystal_size_min 0.18
_refine_diff_density_max 1.246
_refine_diff_density_min -0.784
_refine_diff_density_rms 0.132
_refine_ls_extinction_method none
_refine_ls_goodness_of_fit_ref 1.040
_refine_ls_hydrogen_treatment mixed
_refine_ls_matrix_type full
_refine_ls_number_parameters 204
_refine_ls_number_reflns 3887
_refine_ls_number_restraints 0
_refine_ls_restrained_S_all 1.040
_refine_ls_R_factor_all 0.0552
_refine_ls_R_factor_gt 0.0510
_refine_ls_shift/su_max 0.000
_refine_ls_shift/su_mean 0.000
_refine_ls_structure_factor_coef Fsqd
_refine_ls_weighting_details 'calc w=1/[\s^2^(Fo^2^)+(0.1161P)^2^+0.6835P] where P=(Fo^2^+2Fc^2^)/3'
_refine_ls_weighting_scheme calc
_refine_ls_wR_factor_gt 0.1458
_refine_ls_wR_factor_ref 0.1531
_reflns_number_gt 3572
_reflns_number_total 3887
_reflns_threshold_expression >2sigma(I)
_cod_data_source_file c3ce00048f.txt
_cod_data_source_block a
_cod_original_sg_symbol_H-M c2/c
_cod_database_code 7209582

loop_
_symmetry_equiv_pos_as_xyz
'x, y, z'
'-x, y, -z+1/2'
'x+1/2, y+1/2, z'
'-x+1/2, y+1/2, -z+1/2'
'-x, -y, -z'
'x, -y, z-1/2'
'-x+1/2, -y+1/2, -z'
'x+1/2, -y+1/2, z-1/2'

loop_
_atom_site_label
_atom_site_type_symbol
_atom_site_fract_x
_atom_site_fract_y
_atom_site_fract_z
_atom_site_U_iso_or_equiv
_atom_site_adp_type
_atom_site_occupancy
_atom_site_symmetry_multiplicity
_atom_site_calc_flag
_atom_site_refinement_flags
Cd1 Cd 0.0000 0.29349(3) 0.2500 0.04176(16) Uani 1 2 d S
O2 O 0.13154(15) 0.2900(3) 0.2548(2) 0.0666(9) Uani 1 1 d .
O1 O 0.09969(11) 0.2955(3) 0.3448(2) 0.0556(8) Uani 1 1 d .
N5 N 0.2325(5) 0.2154(14) 0.3254(9) 0.103(4) Uani 0.50 1 d P
N2 N 0.07502(14) 0.1029(4) 0.4318(2) 0.0526(7) Uani 1 1 d .
H4A H 0.0997 0.1647 0.4427 0.063 Uiso 1 1 calc R
N1 N 0.02160(13) 0.1066(3) 0.3568(2) 0.0485(7) Uani 1 1 d .
N3 N -0.00238(13) -0.5278(3) 0.3405(2) 0.0489(7) Uani 1 1 d .
N4 N -0.04609(13) -0.5256(4) 0.3468(2) 0.0498(7) Uani 1 1 d .
H1B H -0.0718 -0.5890 0.3228 0.060 Uiso 1 1 calc R
C2 C -0.06318(19) -0.0344(5) 0.2958(4) 0.0694(12) Uani 1 1 d .
H15A H -0.0786 0.0360 0.2471 0.104 Uiso 1 1 calc R
H15B H -0.0823 -0.0315 0.3258 0.104 Uiso 1 1 calc R
H15C H -0.0674 -0.1269 0.2691 0.104 Uiso 1 1 calc R
C1 C 0.1420(2) -0.0384(7) 0.5740(3) 0.0838(15) Uani 1 1 d .
H14A H 0.1674 0.0329 0.5805 0.126 Uiso 1 1 calc R
H14B H 0.1543 -0.1303 0.5689 0.126 Uiso 1 1 calc R
H14C H 0.1407 -0.0366 0.6279 0.126 Uiso 1 1 calc R
C3 C -0.0895(2) -0.3871(6) 0.4097(4) 0.0710(12) Uani 1 1 d .
H13A H -0.1168 -0.4613 0.3796 0.106 Uiso 1 1 calc R
H13B H -0.1068 -0.2969 0.3832 0.106 Uiso 1 1 calc R
H13C H -0.0738 -0.3870 0.4756 0.106 Uiso 1 1 calc R
C4 C 0.0798(2) -0.3785(5) 0.3943(4) 0.0735(13) Uani 1 1 d .
H12A H 0.0859 -0.4485 0.3609 0.110 Uiso 1 1 calc R
H12B H 0.1106 -0.3786 0.4591 0.110 Uiso 1 1 calc R
H12C H 0.0764 -0.2863 0.3678 0.110 Uiso 1 1 calc R
C10 C 0.08517(18) -0.0094(4) 0.4877(3) 0.0573(10) Uani 1 1 d .
C5 C 0.02789(17) -0.4127(4) 0.3868(3) 0.0517(9) Uani 1 1 d .
C6 C -0.04453(17) -0.4119(4) 0.3952(3) 0.0515(8) Uani 1 1 d .
C13 C 0.23948(18) 0.2317(5) 0.4112(3) 0.0570(10) Uani 1 1 d .
C11 C 0.03554(18) -0.0806(4) 0.4480(3) 0.0514(8) Uani 1 1 d .
C15 C 0.19611(16) 0.2671(4) 0.4191(3) 0.0505(9) Uani 1 1 d .
C8 C 0.0244(3) -0.2097(4) 0.4864(3) 0.0612(12) Uani 1 1 d .
H5A H 0.0587 -0.2357 0.5452 0.073 Uiso 1 1 calc R
H5B H -0.0023 -0.1839 0.5000 0.073 Uiso 1 1 calc R
C9 C -0.00275(17) -0.0044(4) 0.3664(3) 0.0491(8) Uani 1 1 d .
C7 C 0.00291(18) -0.3381(4) 0.4237(3) 0.0505(8) Uani 1 1 d .
C12 C 0.13791(18) 0.2856(4) 0.3316(3) 0.0513(9) Uani 1 1 d .
C14 C 0.20673(18) 0.2850(4) 0.5067(3) 0.0542(10) Uani 1 1 d .
H1A H 0.1776 0.3087 0.5115 0.065 Uiso 1 1 calc R

loop_
_atom_site_aniso_label
_atom_site_aniso_U_11
_atom_site_aniso_U_22
_atom_site_aniso_U_33
_atom_site_aniso_U_23
_atom_site_aniso_U_13
_atom_site_aniso_U_12
Cd1 0.0410(2) 0.0339(2) 0.0396(2) 0.000 0.01670(17) 0.000
O2 0.0533(18) 0.081(3) 0.0522(18) 0.0090(14) 0.0220(15) 0.0119(14)
O1 0.0340(14) 0.0563(18) 0.0572(17) 0.0073(11) 0.0146(13) 0.0001(10)
N5 0.074(7) 0.142(13) 0.076(7) -0.014(6) 0.033(6) 0.000(6)
N2 0.0518(16) 0.0446(16) 0.0466(15) 0.0024(13) 0.0194(13) -0.0028(14)
N1 0.0545(17) 0.0351(15) 0.0444(15) 0.0021(12) 0.0215(13) -0.0012(13)
N3 0.0521(17) 0.0395(16) 0.0495(16) -0.0061(13) 0.0257(14) -0.0008(13)
N4 0.0530(17) 0.0426(16) 0.0465(15) -0.0035(13) 0.0241(14) -0.0006(13)
C2 0.060(2) 0.057(2) 0.073(3) 0.011(2) 0.027(2) -0.006(2)
C1 0.073(3) 0.076(3) 0.059(3) 0.016(2) 0.012(2) 0.007(3)
C3 0.082(3) 0.068(3) 0.074(3) 0.002(2) 0.051(3) 0.009(2)
C4 0.077(3) 0.058(3) 0.090(3) -0.024(3) 0.050(3) -0.022(2)
C10 0.067(2) 0.043(2) 0.0420(18) 0.0012(15) 0.0198(17) 0.0020(18)
C5 0.060(2) 0.0379(18) 0.0464(19) -0.0056(15) 0.0237(17) -0.0027(16)
C6 0.065(2) 0.0404(18) 0.0445(17) 0.0048(15) 0.0285(17) 0.0051(16)
C13 0.043(2) 0.066(3) 0.049(2) 0.0014(19) 0.0190(18) 0.0036(18)
C11 0.071(2) 0.0358(17) 0.0419(17) -0.0029(14) 0.0294(17) 0.0001(16)
C15 0.0363(18) 0.0452(19) 0.050(2) 0.0031(16) 0.0126(15) -0.0004(15)
C8 0.099(4) 0.036(2) 0.045(2) -0.0046(14) 0.039(2) -0.0076(18)
C9 0.061(2) 0.0347(17) 0.0476(18) 0.0004(14) 0.0289(17) -0.0018(16)
C7 0.070(2) 0.0330(16) 0.0437(18) 0.0015(15) 0.0294(18) 0.0016(17)
C12 0.043(2) 0.043(2) 0.049(2) 0.0048(14) 0.0145(17) 0.0019(14)
C14 0.0370(19) 0.061(3) 0.053(2) 0.0027(17) 0.0188(17) 0.0048(15)

loop_
_atom_type_symbol
_atom_type_description
_atom_type_scat_dispersion_real
_atom_type_scat_dispersion_imag
_atom_type_scat_source
C C 0.0181 0.0091 'International Tables Vol C Tables 4.2.6.8 and 6.1.1.4'
H H 0.0000 0.0000 'International Tables Vol C Tables 4.2.6.8 and 6.1.1.4'
Cd Cd 0.1185 4.6533 'International Tables Vol C Tables 4.2.6.8 and 6.1.1.4'
N N 0.0311 0.0180 'International Tables Vol C Tables 4.2.6.8 and 6.1.1.4'
O O 0.0492 0.0322 'International Tables Vol C Tables 4.2.6.8 and 6.1.1.4'

loop_
_geom_angle_atom_site_label_1
_geom_angle_atom_site_label_2
_geom_angle_atom_site_label_3
_geom_angle
_geom_angle_site_symmetry_1
_geom_angle_site_symmetry_3
N3 Cd1 N3 87.66(16) 2_565 1_565
N3 Cd1 N1 95.98(12) 2_565 2
N3 Cd1 N1 165.50(11) 1_565 2
N3 Cd1 N1 165.50(11) 2_565 .
N3 Cd1 N1 95.98(12) 1_565 .
N1 Cd1 N1 83.99(15) 2 .
N3 Cd1 O1 87.95(10) 2_565 .
N3 Cd1 O1 91.40(11) 1_565 .
N1 Cd1 O1 102.73(11) 2 .
N1 Cd1 O1 77.95(10) . .
N3 Cd1 O1 91.40(11) 2_565 2
N3 Cd1 O1 87.95(10) 1_565 2
N1 Cd1 O1 77.95(10) 2 2
N1 Cd1 O1 102.73(11) . 2
O1 Cd1 O1 179.10(13) . 2
C12 O1 Cd1 136.8(3) . .
C10 N2 N1 112.0(3) . .
C10 N2 H4A 124.0 . .
N1 N2 H4A 124.0 . .
C9 N1 N2 105.5(3) . .
C9 N1 Cd1 139.5(3) . .
N2 N1 Cd1 114.9(2) . .
C5 N3 N4 105.8(3) . .
C5 N3 Cd1 136.4(3) . 1_545
N4 N3 Cd1 117.6(2) . 1_545
C6 N4 N3 111.7(3) . .
C6 N4 H1B 124.2 . .
N3 N4 H1B 124.2 . .
C9 C2 H15A 109.5 . .
C9 C2 H15B 109.5 . .
H15A C2 H15B 109.5 . .
C9 C2 H15C 109.5 . .
H15A C2 H15C 109.5 . .
H15B C2 H15C 109.5 . .
C10 C1 H14A 109.5 . .
C10 C1 H14B 109.5 . .
H14A C1 H14B 109.5 . .
C10 C1 H14C 109.5 . .
H14A C1 H14C 109.5 . .
H14B C1 H14C 109.5 . .
C6 C3 H13A 109.5 . .
C6 C3 H13B 109.5 . .
H13A C3 H13B 109.5 . .
C6 C3 H13C 109.5 . .
H13A C3 H13C 109.5 . .
H13B C3 H13C 109.5 . .
C5 C4 H12A 109.5 . .
C5 C4 H12B 109.5 . .
H12A C4 H12B 109.5 . .
C5 C4 H12C 109.5 . .
H12A C4 H12C 109.5 . .
H12B C4 H12C 109.5 . .
N2 C10 C11 106.5(3) . .
N2 C10 C1 121.8(4) . .
C11 C10 C1 131.7(4) . .
N3 C5 C7 109.8(4) . .
N3 C5 C4 121.4(4) . .
C7 C5 C4 128.7(4) . .
N4 C6 C7 107.1(4) . .
N4 C6 C3 120.8(4) . .
C7 C6 C3 132.1(4) . .
C15 C13 C14 118.8(4) . 7_556
C15 C13 N5 123.2(6) . .
C14 C13 N5 117.9(6) 7_556 .
C10 C11 C9 105.3(3) . .
C10 C11 C8 127.1(4) . .
C9 C11 C8 127.5(4) . .
C14 C15 C13 119.6(4) . .
C14 C15 C12 120.7(4) . .
C13 C15 C12 119.7(4) . .
C7 C8 C11 115.7(4) . .
C7 C8 H5A 108.3 . .
C11 C8 H5A 108.3 . .
C7 C8 H5B 108.3 . .
C11 C8 H5B 108.3 . .
H5A C8 H5B 107.4 . .
N1 C9 C11 110.6(4) . .
N1 C9 C2 120.9(4) . .
C11 C9 C2 128.5(4) . .
C6 C7 C5 105.5(3) . .
C6 C7 C8 126.1(4) . .
C5 C7 C8 128.3(4) . .
O2 C12 O1 126.0(4) . .
O2 C12 C15 118.5(4) . .
O1 C12 C15 115.5(4) . .
C15 C14 C13 121.5(4) . 7_556
C15 C14 H1A 119.2 . .
C13 C14 H1A 119.2 7_556 .

loop_
_geom_bond_atom_site_label_1
_geom_bond_atom_site_label_2
_geom_bond_distance
_geom_bond_site_symmetry_2
Cd1 N3 2.330(3) 2_565
Cd1 N3 2.330(3) 1_565
Cd1 N1 2.365(3) 2
Cd1 N1 2.365(3) .
Cd1 O1 2.397(3) .
Cd1 O1 2.397(3) 2
O2 C12 1.238(6) .
O1 C12 1.269(6) .
N5 C13 1.394(14) .
N2 C10 1.348(5) .
N2 N1 1.349(4) .
N2 H4A 0.8600 .
N1 C9 1.328(5) .
N3 C5 1.339(5) .
N3 N4 1.346(4) .
N3 Cd1 2.330(3) 1_545
N4 C6 1.345(5) .
N4 H1B 0.8600 .
C2 C9 1.496(6) .
C2 H15A 0.9600 .
C2 H15B 0.9600 .
C2 H15C 0.9600 .
C1 C10 1.497(6) .
C1 H14A 0.9600 .
C1 H14B 0.9600 .
C1 H14C 0.9600 .
C3 C6 1.494(6) .
C3 H13A 0.9600 .
C3 H13B 0.9600 .
C3 H13C 0.9600 .
C4 C5 1.484(6) .
C4 H12A 0.9600 .
C4 H12B 0.9600 .
C4 H12C 0.9600 .
C10 C11 1.376(6) .
C5 C7 1.405(6) .
C6 C7 1.368(6) .
C13 C15 1.394(6) .
C13 C14 1.406(6) 7_556
C11 C9 1.403(5) .
C11 C8 1.508(5) .
C15 C14 1.380(7) .
C15 C12 1.513(5) .
C8 C7 1.503(5) .
C8 H5A 0.9700 .
C8 H5B 0.9700 .
C14 C13 1.406(6) 7_556
C14 H1A 0.9300 .

loop_
_geom_torsion_atom_site_label_1
_geom_torsion_atom_site_label_2
_geom_torsion_atom_site_label_3
_geom_torsion_atom_site_label_4
_geom_torsion
_geom_torsion_site_symmetry_1
_geom_torsion_site_symmetry_4
N3 Cd1 O1 C12 -52.8(3) 2_565 .
N3 Cd1 O1 C12 -140.4(3) 1_565 .
N1 Cd1 O1 C12 42.9(4) 2 .
N1 Cd1 O1 C12 123.8(4) . .
O1 Cd1 O1 C12 -96.6(3) 2 .
C10 N2 N1 C9 1.1(4) . .
C10 N2 N1 Cd1 -177.3(3) . .
N3 Cd1 N1 C9 -150.0(5) 2_565 .
N3 Cd1 N1 C9 106.0(4) 1_565 .
N1 Cd1 N1 C9 -59.4(4) 2 .
O1 Cd1 N1 C9 -163.8(4) . .
O1 Cd1 N1 C9 16.8(4) 2 .
N3 Cd1 N1 N2 27.6(6) 2_565 .
N3 Cd1 N1 N2 -76.4(3) 1_565 .
N1 Cd1 N1 N2 118.2(3) 2 .
O1 Cd1 N1 N2 13.8(2) . .
O1 Cd1 N1 N2 -165.6(2) 2 .
C5 N3 N4 C6 0.4(4) . .
Cd1 N3 N4 C6 -175.5(2) 1_545 .
N1 N2 C10 C11 -1.3(5) . .
N1 N2 C10 C1 178.2(4) . .
N4 N3 C5 C7 0.8(4) . .
Cd1 N3 C5 C7 175.5(3) 1_545 .
N4 N3 C5 C4 -179.5(4) . .
Cd1 N3 C5 C4 -4.7(6) 1_545 .
N3 N4 C6 C7 -1.4(4) . .
N3 N4 C6 C3 179.2(4) . .
N2 C10 C11 C9 1.0(4) . .
C1 C10 C11 C9 -178.4(5) . .
N2 C10 C11 C8 -177.0(4) . .
C1 C10 C11 C8 3.6(8) . .
C14 C13 C15 C14 0.0(7) 7_556 .
N5 C13 C15 C14 -178.2(8) . .
C14 C13 C15 C12 180.0(4) 7_556 .
N5 C13 C15 C12 1.7(10) . .
C10 C11 C8 C7 -121.8(5) . .
C9 C11 C8 C7 60.7(6) . .
N2 N1 C9 C11 -0.4(4) . .
Cd1 N1 C9 C11 177.3(3) . .
N2 N1 C9 C2 179.4(4) . .
Cd1 N1 C9 C2 -2.9(6) . .
C10 C11 C9 N1 -0.4(5) . .
C8 C11 C9 N1 177.6(4) . .
C10 C11 C9 C2 179.9(4) . .
C8 C11 C9 C2 -2.2(7) . .
N4 C6 C7 C5 1.8(4) . .
C3 C6 C7 C5 -178.9(4) . .
N4 C6 C7 C8 -174.8(4) . .
C3 C6 C7 C8 4.5(7) . .
N3 C5 C7 C6 -1.6(4) . .
C4 C5 C7 C6 178.7(5) . .
N3 C5 C7 C8 174.9(4) . .
C4 C5 C7 C8 -4.8(7) . .
C11 C8 C7 C6 -125.6(5) . .
C11 C8 C7 C5 58.5(7) . .
Cd1 O1 C12 O2 10.6(6) . .
Cd1 O1 C12 C15 -169.5(2) . .
C14 C15 C12 O2 169.2(4) . .
C13 C15 C12 O2 -10.7(6) . .
C14 C15 C12 O1 -10.7(6) . .
C13 C15 C12 O1 169.3(4) . .
C13 C15 C14 C13 0.0(8) . 7_556
C12 C15 C14 C13 -180.0(4) . 7_556
